data_7213209
loop_
_publ_author_name
'Utley, James H. P.'
'Smith, Carmen Z.'
'Motevalli, Majid'

_publ_section_title
;
 Electro-organic reactions. Part 51.&#x2020; Reactivity and stereochemical
 pathways for cathodically generated radical-anions of \a,\b-unsaturated
 ketones in aqueous media
;
_journal_issue 5
_journal_name_full 'Journal of the Chemical Society, Perkin Transactions 2'
_journal_page_first 1053
_journal_paper_doi 10.1039/a908657i
_journal_year 2000
_chemical_compound_source 'synthesis as described'
_chemical_formula_moiety 'C32 H30 O4'
_chemical_formula_structural 'C32 H30 O4'
_chemical_formula_sum 'C32 H30 O4'
_chemical_formula_weight 478.56
_chemical_name_systematic
;
 ?
;
_space_group_IT_number 4
_symmetry_cell_setting monoclinic
_symmetry_Int_Tables_number 4
_symmetry_space_group_name_Hall 'P 2yb'
_symmetry_space_group_name_H-M 'P 1 21 1'
_atom_sites_solution_hydrogens geom
_atom_sites_solution_primary direct
_atom_sites_solution_secondary difmap
_audit_conform_dict_location ftp://ftp.iucr.org/cifdics/cif_core2.1beta.dic
_audit_conform_dict_name cif_core.dic
_audit_conform_dict_version 2.1beta3
_audit_creation_date 1999-10-13T14:02:54-00:00
_audit_creation_method 'WinGX routine CIF_UPDATE'
_cell_angle_alpha 90
_cell_angle_beta 96.69(7)
_cell_angle_gamma 90
_cell_formula_units_Z 2
_cell_length_a 11.431(5)
_cell_length_b 6.0470(10)
_cell_length_c 18.286(6)
_cell_measurement_reflns_used 25
_cell_measurement_temperature 120(2)
_cell_measurement_theta_max 0
_cell_measurement_theta_min 0
_cell_measurement_wavelength 0.71073
_cell_volume 1255.4(7)
_computing_cell_refinement 'CAD4/PC (Enraf Nonius, 1994)'
_computing_data_collection 'CAD4/PC (Enraf Nonius, 1994)'
_computing_data_reduction 'XCAD4 (Harms & Wocadlo, 1995)'
_computing_molecular_graphics 'Ortep-3 for Windows (Farrugia, 1997)'
_computing_publication_material 'WinGX publication routines (Farrugia, 1998)'
_computing_structure_refinement 'SHELXL-97 (Sheldrick, 1997)'
_diffrn_ambient_temperature 293(2)
_diffrn_detector 'scintillation LiI'
_diffrn_detector_dtime 1.195
_diffrn_measured_fraction_theta_full 0.996
_diffrn_measured_fraction_theta_max 0.996
_diffrn_measurement_device '\k-geometry diffractometer'
_diffrn_measurement_device_type 'Enraf Nonius CAD4'
_diffrn_measurement_method 'non-profiled omega/2theta scans'
_diffrn_orient_matrix_type
;
  x-axis points to radiation source
  the matrix is specified in reciprocal space
;
_diffrn_orient_matrix_UB_11 0.56482E-1
_diffrn_orient_matrix_UB_12 -0.00967
_diffrn_orient_matrix_UB_13 0.45996E-1
_diffrn_orient_matrix_UB_21 0.67382E-1
_diffrn_orient_matrix_UB_22 -0.00468
_diffrn_orient_matrix_UB_23 -0.30274E-1
_diffrn_orient_matrix_UB_31 0.5164E-2
_diffrn_orient_matrix_UB_32 0.164848
_diffrn_orient_matrix_UB_33 0.1896E-2
_diffrn_radiation_monochromator graphite
_diffrn_radiation_type MoK\a
_diffrn_radiation_wavelength 0.71073
_diffrn_reflns_av_R_equivalents 0.0556
_diffrn_reflns_av_sigmaI/netI 0.1106
_diffrn_reflns_limit_h_max 13
_diffrn_reflns_limit_h_min -13
_diffrn_reflns_limit_k_max 7
_diffrn_reflns_limit_k_min 0
_diffrn_reflns_limit_l_max 21
_diffrn_reflns_limit_l_min 0
_diffrn_reflns_number 2505
_diffrn_reflns_theta_full 24.97
_diffrn_reflns_theta_max 24.97
_diffrn_reflns_theta_min 1.79
_diffrn_source 'Enraf Nonius FR590'
_diffrn_standards_decay_% 1
_diffrn_standards_interval_time 60
_diffrn_standards_number 2
_exptl_absorpt_coefficient_mu 0.082
_exptl_absorpt_correction_T_max 0.9918
_exptl_absorpt_correction_T_min 0.9757
_exptl_absorpt_correction_type psi-scan
_exptl_absorpt_process_details
;
North A.C.T., Phillips D.C. & Mathews F.S. (1968) Acta. Cryst. A24, 351
        Number of psi-scan sets used was   3
        Theta correction was applied.
        Averaged transmission function was used.
        No Fourier smoothing was applied.
;
_exptl_crystal_colour transparent
_exptl_crystal_density_diffrn 1.266
_exptl_crystal_density_method 'not measured'
_exptl_crystal_description prism
_exptl_crystal_F_000 508
_exptl_crystal_size_max 0.3
_exptl_crystal_size_mid 0.2
_exptl_crystal_size_min 0.1
_refine_diff_density_max 0.212
_refine_diff_density_min -0.237
_refine_diff_density_rms 0.05
_refine_ls_abs_structure_details 'Flack H D (1983), Acta Cryst. A39, 876-881'
_refine_ls_abs_structure_Flack 0(3)
_refine_ls_extinction_coef 0.008(2)
_refine_ls_extinction_expression Fc^*^=kFc[1+0.001xFc^2^\l^3^/sin(2\q)]^-1/4^
_refine_ls_extinction_method SHELXL
_refine_ls_goodness_of_fit_ref 0.876
_refine_ls_hydrogen_treatment mixed
_refine_ls_matrix_type full
_refine_ls_number_parameters 350
_refine_ls_number_reflns 2426
_refine_ls_number_restraints 1
_refine_ls_restrained_S_all 0.876
_refine_ls_R_factor_all 0.1431
_refine_ls_R_factor_gt 0.0478
_refine_ls_shift/su_max 0.001
_refine_ls_shift/su_mean 0
_refine_ls_structure_factor_coef Fsqd
_refine_ls_weighting_scheme calc
_refine_ls_wR_factor_gt 0.1083
_refine_ls_wR_factor_ref 0.1443
_reflns_number_gt 1383
_reflns_number_total 2426
_reflns_threshold_expression >2sigma(I)
_cod_data_source_file a908657isup1.cif
_cod_data_source_block cs2-13f2
_cod_original_sg_symbol_H-M 'P 21'
_cod_database_code 7213209
_exptl_absorpt_factor_mur 0.009
_exptl_absorpt_correction_t_ave 0.9562
_diffrn_standards_decay_corr_max 1.023
_diffrn_standards_decay_corr_min 0.964

loop_
_symmetry_equiv_pos_as_xyz
'x, y, z'
'-x, y+1/2, -z'

loop_
_atom_site_label
_atom_site_type_symbol
_atom_site_fract_x
_atom_site_fract_y
_atom_site_fract_z
_atom_site_U_iso_or_equiv
_atom_site_adp_type
_atom_site_occupancy
_atom_site_symmetry_multiplicity
_atom_site_calc_flag
_atom_site_refinement_flags
O1 O 0.2977(4) 0.3491(8) 0.6486(3) 0.0426(13) Uani 1 1 d .
O2 O -0.1610(4) 0.6461(10) 0.9626(2) 0.0537(14) Uani 1 1 d .
O3 O -0.3297(3) 0.8741(8) 0.5037(2) 0.0448(13) Uani 1 1 d .
O4 O 0.2192(4) 0.1922(8) 0.7899(3) 0.0464(12) Uani 1 1 d .
C1 C 0.2530(5) 0.5569(11) 0.7515(3) 0.0300(15) Uani 1 1 d .
C2 C 0.3086(5) 0.5699(11) 0.6771(3) 0.0341(16) Uani 1 1 d .
C3 C 0.2240(5) 0.7285(12) 0.6302(3) 0.0399(17) Uani 1 1 d .
H3A H 0.2639 0.8663 0.622 0.040(13) Uiso 1 1 calc R
H3B H 0.1984 0.6621 0.5827 0.040(13) Uiso 1 1 calc R
C4 C 0.1173(5) 0.7728(12) 0.6719(3) 0.0346(16) Uani 1 1 d .
C5 C 0.1208(5) 0.5786(12) 0.7270(3) 0.0331(16) Uani 1 1 d .
H5 H 0.0949 0.445 0.6994 0.041(19) Uiso 1 1 calc R
C7 C 0.0449(5) 0.6053(11) 0.7889(3) 0.0337(16) Uani 1 1 d .
C8 C 0.0568(6) 0.7839(12) 0.8366(3) 0.0449(18) Uani 1 1 d .
H8 H 0.1119 0.8927 0.8295 0.047(14) Uiso 1 1 calc R
C9 C -0.0107(5) 0.8064(12) 0.8947(3) 0.0421(17) Uani 1 1 d .
H9 H -0.0005 0.9281 0.9259 0.047(14) Uiso 1 1 calc R
C10 C -0.0929(5) 0.6467(13) 0.9056(3) 0.0376(17) Uani 1 1 d .
C11 C -0.1066(6) 0.4700(14) 0.8583(4) 0.0465(19) Uani 1 1 d .
H11 H -0.1619 0.3615 0.8653 0.054(15) Uiso 1 1 calc R
C12 C -0.0401(5) 0.4505(13) 0.8009(4) 0.0421(19) Uani 1 1 d .
H12 H -0.0525 0.3304 0.7692 0.054(15) Uiso 1 1 calc R
C13 C -0.1574(6) 0.8325(15) 1.0086(4) 0.060(2) Uani 1 1 d .
H13A H -0.2197 0.8234 1.0394 0.079(15) Uiso 1 1 calc R
H13B H -0.167 0.9638 0.9791 0.079(15) Uiso 1 1 calc R
H13C H -0.0829 0.8375 1.0389 0.079(15) Uiso 1 1 calc R
C14 C 0.0006(5) 0.8027(11) 0.6247(3) 0.0310(15) Uani 1 1 d .
C15 C -0.0617(6) 0.9933(12) 0.6303(3) 0.0417(18) Uani 1 1 d .
H15 H -0.0289 1.1046 0.6613 0.058(16) Uiso 1 1 calc R
C16 C -0.1725(6) 1.0278(13) 0.5916(3) 0.0435(18) Uani 1 1 d .
H16 H -0.2135 1.1586 0.5968 0.058(16) Uiso 1 1 calc R
C17 C -0.2197(5) 0.8623(13) 0.5451(3) 0.0387(17) Uani 1 1 d .
C18 C -0.1564(6) 0.6715(13) 0.5365(4) 0.0458(19) Uani 1 1 d .
H18 H -0.1878 0.5619 0.5043 0.058(16) Uiso 1 1 calc R
C19 C -0.0462(6) 0.6432(13) 0.5759(3) 0.0439(18) Uani 1 1 d .
H19 H -0.0034 0.5154 0.5692 0.058(16) Uiso 1 1 calc R
C20 C -0.4062(6) 1.0475(15) 0.5206(4) 0.059(2) Uani 1 1 d .
H20A H -0.4805 1.0328 0.4907 0.060(13) Uiso 1 1 calc R
H20B H -0.3715 1.1875 0.511 0.060(13) Uiso 1 1 calc R
H20C H -0.4181 1.0392 0.5716 0.060(13) Uiso 1 1 calc R
C21 C 0.4367(5) 0.6457(12) 0.6878(3) 0.0354(16) Uani 1 1 d .
C22 C 0.4657(5) 0.8572(12) 0.7117(3) 0.0371(16) Uani 1 1 d .
H22 H 0.4065 0.9609 0.7151 0.049(9) Uiso 1 1 calc R
C23 C 0.5823(6) 0.9164(13) 0.7306(4) 0.049(2) Uani 1 1 d .
H23 H 0.6004 1.0573 0.7489 0.049(9) Uiso 1 1 calc R
C24 C 0.6714(7) 0.7699(17) 0.7226(4) 0.063(3) Uani 1 1 d .
H24 H 0.7496 0.8114 0.7349 0.049(9) Uiso 1 1 calc R
C25 C 0.6445(7) 0.5634(16) 0.6966(4) 0.057(2) Uani 1 1 d .
H25 H 0.7046 0.4644 0.6901 0.049(9) Uiso 1 1 calc R
C26 C 0.5279(6) 0.4991(13) 0.6795(3) 0.0429(18) Uani 1 1 d .
H26 H 0.5106 0.3566 0.6623 0.049(9) Uiso 1 1 calc R
C27 C 0.2860(5) 0.3518(12) 0.7960(3) 0.0329(15) Uani 1 1 d .
C29 C 0.4247(6) 0.1382(12) 0.8837(3) 0.0395(17) Uani 1 1 d .
H29 H 0.3729 0.0194 0.8772 0.046(9) Uiso 1 1 calc R
C30 C 0.5298(6) 0.1175(13) 0.9296(4) 0.0501(19) Uani 1 1 d .
H30 H 0.548 -0.015 0.9541 0.046(9) Uiso 1 1 calc R
C31 C 0.6067(6) 0.2922(13) 0.9388(4) 0.0468(19) Uani 1 1 d .
H31 H 0.6777 0.2765 0.9689 0.046(9) Uiso 1 1 calc R
C32 C 0.5799(6) 0.4880(13) 0.9044(4) 0.0415(18) Uani 1 1 d .
H32 H 0.6323 0.606 0.9114 0.046(9) Uiso 1 1 calc R
C33 C 0.4755(5) 0.5123(11) 0.8593(3) 0.0340(16) Uani 1 1 d .
H33 H 0.4571 0.6473 0.8364 0.046(9) Uiso 1 1 calc R
C28 C 0.3973(5) 0.3356(11) 0.8478(3) 0.0315(15) Uani 1 1 d .
H1 H 0.276(4) 0.692(8) 0.783(2) 0.004(12) Uiso 1 1 d .
H4 H 0.133(4) 0.904(9) 0.704(3) 0.015(14) Uiso 1 1 d .
H01 H 0.302(7) 0.362(17) 0.605(4) 0.08(3) Uiso 1 1 d .

loop_
_atom_site_aniso_label
_atom_site_aniso_U_11
_atom_site_aniso_U_22
_atom_site_aniso_U_33
_atom_site_aniso_U_23
_atom_site_aniso_U_13
_atom_site_aniso_U_12
O1 0.065(3) 0.028(3) 0.035(3) -0.006(2) 0.005(2) -0.009(3)
O2 0.045(3) 0.074(4) 0.046(3) -0.017(3) 0.021(2) -0.014(3)
O3 0.033(2) 0.060(4) 0.040(2) 0.001(3) -0.002(2) 0.006(3)
O4 0.047(3) 0.035(3) 0.055(3) 0.004(2) -0.001(2) -0.019(3)
C1 0.033(3) 0.025(4) 0.032(3) -0.001(3) 0.001(3) -0.007(3)
C2 0.039(4) 0.030(4) 0.033(3) -0.001(3) 0.005(3) -0.002(3)
C3 0.041(4) 0.042(4) 0.036(3) 0.007(3) 0.002(3) -0.010(4)
C4 0.039(4) 0.038(4) 0.026(3) -0.002(3) 0.000(3) -0.011(3)
C5 0.032(3) 0.034(4) 0.033(3) 0.002(3) 0.002(3) -0.009(3)
C7 0.032(3) 0.040(4) 0.028(3) 0.000(3) -0.001(3) -0.002(3)
C8 0.053(4) 0.034(5) 0.050(4) -0.006(4) 0.015(3) -0.011(4)
C9 0.049(4) 0.036(4) 0.042(4) -0.013(4) 0.007(3) -0.010(4)
C10 0.026(3) 0.047(5) 0.040(4) -0.007(4) 0.007(3) 0.000(3)
C11 0.035(4) 0.054(5) 0.054(4) -0.014(4) 0.018(3) -0.020(4)
C12 0.032(4) 0.048(5) 0.047(4) -0.009(4) 0.007(3) -0.013(4)
C13 0.061(5) 0.070(6) 0.054(4) -0.016(5) 0.029(4) -0.002(5)
C14 0.035(4) 0.026(4) 0.032(3) -0.004(3) 0.003(3) 0.004(3)
C15 0.049(4) 0.036(4) 0.037(4) -0.006(4) -0.003(3) 0.001(4)
C16 0.053(5) 0.033(4) 0.044(4) -0.006(4) 0.004(3) 0.015(4)
C17 0.036(4) 0.048(5) 0.032(3) 0.008(4) 0.004(3) 0.000(4)
C18 0.051(4) 0.035(4) 0.048(4) -0.006(4) -0.007(4) 0.002(4)
C19 0.050(4) 0.034(4) 0.045(4) -0.007(4) -0.005(3) 0.003(4)
C20 0.040(4) 0.083(7) 0.052(4) -0.007(5) 0.000(3) 0.024(5)
C21 0.040(4) 0.041(4) 0.025(3) 0.006(3) 0.005(3) 0.000(4)
C22 0.034(4) 0.035(4) 0.044(4) 0.010(4) 0.010(3) -0.002(3)
C23 0.052(5) 0.046(5) 0.049(4) 0.014(4) 0.005(4) -0.018(4)
C24 0.040(5) 0.083(7) 0.068(5) 0.026(6) 0.008(4) -0.012(5)
C25 0.038(4) 0.069(7) 0.067(5) 0.008(5) 0.019(4) 0.017(4)
C26 0.044(4) 0.038(5) 0.049(4) 0.004(4) 0.016(3) 0.007(4)
C27 0.042(4) 0.030(4) 0.027(3) -0.001(3) 0.006(3) 0.000(4)
C29 0.042(4) 0.035(4) 0.041(4) 0.000(4) 0.002(3) 0.001(4)
C30 0.062(5) 0.037(5) 0.051(4) 0.016(4) 0.010(4) 0.006(4)
C31 0.040(4) 0.057(6) 0.042(4) 0.008(4) -0.002(3) 0.008(4)
C32 0.039(4) 0.042(5) 0.042(4) 0.006(4) -0.001(3) -0.007(4)
C33 0.042(4) 0.028(4) 0.033(3) 0.004(3) 0.007(3) 0.002(3)
C28 0.039(4) 0.026(4) 0.031(3) 0.002(3) 0.012(3) -0.005(3)

loop_
_atom_type_symbol
_atom_type_description
_atom_type_scat_dispersion_real
_atom_type_scat_dispersion_imag
_atom_type_scat_source
C C 0.0033 0.0016 'International Tables Vol C Tables 4.2.6.8 and 6.1.1.4'
H H 0 0 'International Tables Vol C Tables 4.2.6.8 and 6.1.1.4'
O O 0.0106 0.006 'International Tables Vol C Tables 4.2.6.8 and 6.1.1.4'

loop_
_geom_angle_atom_site_label_1
_geom_angle_atom_site_label_2
_geom_angle_atom_site_label_3
_geom_angle
C2 O1 H01 105(8)
C10 O2 C13 118.3(6)
C17 O3 C20 117.3(5)
C27 C1 C5 113.9(5)
C27 C1 C2 114.1(5)
C5 C1 C2 103.2(5)
C27 C1 H1 109(2)
C5 C1 H1 106(2)
C2 C1 H1 110(3)
O1 C2 C21 111.6(5)
O1 C2 C3 110.7(5)
C21 C2 C3 114.4(5)
O1 C2 C1 104.0(5)
C21 C2 C1 112.6(5)
C3 C2 C1 102.8(5)
C4 C3 C2 108.3(5)
C4 C3 H3A 110
C2 C3 H3A 110
C4 C3 H3B 110
C2 C3 H3B 110
H3A C3 H3B 108.4
C14 C4 C3 115.9(5)
C14 C4 C5 114.6(5)
C3 C4 C5 103.3(5)
C14 C4 H4 109(3)
C3 C4 H4 110(3)
C5 C4 H4 103(3)
C7 C5 C1 115.0(5)
C7 C5 C4 115.7(6)
C1 C5 C4 101.9(5)
C7 C5 H5 107.9
C1 C5 H5 107.9
C4 C5 H5 107.9
C8 C7 C12 116.5(6)
C8 C7 C5 122.1(6)
C12 C7 C5 121.4(6)
C7 C8 C9 122.3(6)
C7 C8 H8 118.8
C9 C8 H8 118.8
C10 C9 C8 119.4(6)
C10 C9 H9 120.3
C8 C9 H9 120.3
O2 C10 C11 116.4(6)
O2 C10 C9 124.7(6)
C11 C10 C9 118.9(6)
C12 C11 C10 121.1(7)
C12 C11 H11 119.4
C10 C11 H11 119.4
C11 C12 C7 121.7(7)
C11 C12 H12 119.2
C7 C12 H12 119.2
O2 C13 H13A 109.5
O2 C13 H13B 109.5
H13A C13 H13B 109.5
O2 C13 H13C 109.5
H13A C13 H13C 109.5
H13B C13 H13C 109.5
C15 C14 C19 118.2(6)
C15 C14 C4 119.5(6)
C19 C14 C4 122.3(6)
C14 C15 C16 122.7(6)
C14 C15 H15 118.7
C16 C15 H15 118.7
C17 C16 C15 118.1(7)
C17 C16 H16 120.9
C15 C16 H16 120.9
C18 C17 C16 120.2(6)
C18 C17 O3 115.7(7)
C16 C17 O3 124.1(7)
C17 C18 C19 120.0(7)
C17 C18 H18 120
C19 C18 H18 120
C14 C19 C18 120.6(7)
C14 C19 H19 119.7
C18 C19 H19 119.7
O3 C20 H20A 109.5
O3 C20 H20B 109.5
H20A C20 H20B 109.5
O3 C20 H20C 109.5
H20A C20 H20C 109.5
H20B C20 H20C 109.5
C22 C21 C26 118.0(6)
C22 C21 C2 120.7(6)
C26 C21 C2 121.0(6)
C21 C22 C23 120.5(7)
C21 C22 H22 119.7
C23 C22 H22 119.7
C24 C23 C22 120.8(8)
C24 C23 H23 119.6
C22 C23 H23 119.6
C25 C24 C23 119.4(8)
C25 C24 H24 120.3
C23 C24 H24 120.3
C24 C25 C26 120.6(8)
C24 C25 H25 119.7
C26 C25 H25 119.7
C25 C26 C21 120.6(7)
C25 C26 H26 119.7
C21 C26 H26 119.7
O4 C27 C28 118.7(6)
O4 C27 C1 118.9(6)
C28 C27 C1 122.4(6)
C28 C29 C30 119.9(7)
C28 C29 H29 120.1
C30 C29 H29 120.1
C31 C30 C29 120.1(7)
C31 C30 H30 119.9
C29 C30 H30 119.9
C32 C31 C30 120.5(6)
C32 C31 H31 119.8
C30 C31 H31 119.8
C31 C32 C33 120.2(7)
C31 C32 H32 119.9
C33 C32 H32 119.9
C32 C33 C28 120.3(6)
C32 C33 H33 119.8
C28 C33 H33 119.8
C29 C28 C33 119.0(6)
C29 C28 C27 119.1(6)
C33 C28 C27 121.9(6)

loop_
_geom_bond_atom_site_label_1
_geom_bond_atom_site_label_2
_geom_bond_distance
O1 C2 1.434(8)
O1 H01 0.80(7)
O2 C10 1.371(7)
O2 C13 1.404(9)
O3 C17 1.393(7)
O3 C20 1.422(8)
O4 C27 1.228(8)
C1 C27 1.507(9)
C1 C5 1.532(8)
C1 C2 1.569(8)
C1 H1 1.02(5)
C2 C21 1.525(8)
C2 C3 1.548(9)
C3 C4 1.535(9)
C3 H3A 0.97
C3 H3B 0.97
C4 C14 1.512(8)
C4 C5 1.544(8)
C4 H4 0.99(5)
C5 C7 1.513(8)
C5 H5 0.98
C7 C8 1.385(9)
C7 C12 1.385(9)
C8 C9 1.391(9)
C8 H8 0.93
C9 C10 1.378(9)
C9 H9 0.93
C10 C11 1.373(10)
C11 C12 1.371(8)
C11 H11 0.93
C12 H12 0.93
C13 H13A 0.96
C13 H13B 0.96
C13 H13C 0.96
C14 C15 1.365(9)
C14 C19 1.380(9)
C15 C16 1.392(9)
C15 H15 0.93
C16 C17 1.381(10)
C16 H16 0.93
C17 C18 1.380(10)
C18 C19 1.387(9)
C18 H18 0.93
C19 H19 0.93
C20 H20A 0.96
C20 H20B 0.96
C20 H20C 0.96
C21 C22 1.380(10)
C21 C26 1.390(9)
C22 C23 1.384(9)
C22 H22 0.93
C23 C24 1.371(11)
C23 H23 0.93
C24 C25 1.359(12)
C24 H24 0.93
C25 C26 1.389(10)
C25 H25 0.93
C26 H26 0.93
C27 C28 1.498(8)
C29 C28 1.381(9)
C29 C30 1.388(9)
C29 H29 0.93
C30 C31 1.372(10)
C30 H30 0.93
C31 C32 1.359(10)
C31 H31 0.93
C32 C33 1.378(9)
C32 H32 0.93
C33 C28 1.393(9)
C33 H33 0.93
